data_4121506
loop_
_publ_author_name
'Morisaki, Yasuhiro'
'Gon, Masayuki'
'Sasamori, Takahiro'
'Tokitoh, Norihiro'
'Chujo, Yoshiki'

_publ_section_title
;
 Planar chiral tetrasubstituted [2.2]paracyclophane: optical resolution
 and functionalization.
;
_journal_issue 9
_journal_name_full 'Journal of the American Chemical Society'
_journal_page_first 3350
_journal_page_last 3353
_journal_paper_doi 10.1021/ja412197j
_journal_volume 136
_journal_year 2014
_chemical_absolute_configuration rm
_chemical_formula_moiety 'C72 H60, 4(H2 O)'
_chemical_formula_sum 'C72 H68 O4'
_chemical_formula_weight 997.26
_space_group_IT_number 15
_symmetry_cell_setting monoclinic
_symmetry_Int_Tables_number 15
_symmetry_space_group_name_Hall '-C 2yc'
_symmetry_space_group_name_H-M 'C 1 2/c 1'
_atom_sites_solution_hydrogens geom
_atom_sites_solution_primary direct
_atom_sites_solution_secondary difmap
_audit_creation_method SHELXL-97
_cell_angle_alpha 90.00
_cell_angle_beta 94.822(8)
_cell_angle_gamma 90.00
_cell_formula_units_Z 4
_cell_length_a 31.272(5)
_cell_length_b 20.035(3)
_cell_length_c 9.3941(14)
_cell_measurement_temperature 103(2)
_cell_volume 5864.9(16)
_computing_cell_refinement HKL2000
_computing_data_collection CrystalClear
_computing_data_reduction HKL2000
_computing_molecular_graphics 'Yadokari-XG 2011 (Wakita Nemoto et al., 2011)'
_computing_publication_material 'Yadokari-XG 2011 (Wakita,Nemoto et al., 2011)'
_computing_structure_refinement 'SHELXL-97 (Sheldrick, 1997)'
_computing_structure_solution 'SHELXS-97 (Sheldrick, 1997)'
_diffrn_ambient_temperature 103(2)
_diffrn_detector_area_resol_mean 28.5714
_diffrn_measured_fraction_theta_full 0.978
_diffrn_measured_fraction_theta_max 0.978
_diffrn_measurement_device_type 'Rigaku VariMax Saturn'
_diffrn_measurement_method \w
_diffrn_radiation_monochromator Confocal
_diffrn_radiation_source 'rotating-anode X-ray tube'
_diffrn_radiation_type MoKa
_diffrn_radiation_wavelength 0.71075
_diffrn_reflns_av_R_equivalents 0.0996
_diffrn_reflns_av_sigmaI/netI 0.0468
_diffrn_reflns_limit_h_max 37
_diffrn_reflns_limit_h_min -37
_diffrn_reflns_limit_k_max 23
_diffrn_reflns_limit_k_min -23
_diffrn_reflns_limit_l_max 11
_diffrn_reflns_limit_l_min -11
_diffrn_reflns_number 53443
_diffrn_reflns_theta_full 25.00
_diffrn_reflns_theta_max 25.00
_diffrn_reflns_theta_min 1.21
_exptl_absorpt_coefficient_mu 0.068
_exptl_absorpt_correction_T_max 0.9980
_exptl_absorpt_correction_T_min 0.9919
_exptl_absorpt_correction_type multi-scan
_exptl_absorpt_process_details
;
 MULABS - Empirical Correction for Absorption Anisotropy.
 Blessing, R. H., Acta Cryst., A51, 33-38 (1995).
;
_exptl_crystal_colour yellow
_exptl_crystal_density_diffrn 1.129
_exptl_crystal_density_method 'not measured'
_exptl_crystal_description prism
_exptl_crystal_F_000 2128
_exptl_crystal_size_max 0.12
_exptl_crystal_size_mid 0.06
_exptl_crystal_size_min 0.03
_refine_diff_density_max 0.764
_refine_diff_density_min -0.317
_refine_diff_density_rms 0.074
_refine_ls_extinction_method none
_refine_ls_goodness_of_fit_ref 1.385
_refine_ls_hydrogen_treatment mixed
_refine_ls_matrix_type full
_refine_ls_number_parameters 369
_refine_ls_number_reflns 5059
_refine_ls_number_restraints 20
_refine_ls_restrained_S_all 1.392
_refine_ls_R_factor_all 0.1817
_refine_ls_R_factor_gt 0.1185
_refine_ls_shift/su_max 0.000
_refine_ls_shift/su_mean 0.000
_refine_ls_structure_factor_coef Fsqd
_refine_ls_weighting_details 'calc w=1/[\s^2^(Fo^2^)+(0.2000P)^2^+0.0000P] where P=(Fo^2^+2Fc^2^)/3'
_refine_ls_weighting_scheme calc
_refine_ls_wR_factor_gt 0.3363
_refine_ls_wR_factor_ref 0.3960
_reflns_number_gt 2733
_reflns_number_total 5059
_reflns_threshold_expression >2sigma(I)
_cod_data_source_file ja412197j_si_004.cif
_cod_data_source_block rac
_cod_original_cell_volume 5864.8(14)
_cod_original_sg_symbol_Hall '-C 2yc '
_cod_original_sg_symbol_H-M C2/c
_cod_database_code 4121506

loop_
_symmetry_equiv_pos_as_xyz
'x, y, z'
'-x, y, -z+1/2'
'x+1/2, y+1/2, z'
'-x+1/2, y+1/2, -z+1/2'
'-x, -y, -z'
'x, -y, z-1/2'
'-x+1/2, -y+1/2, -z'
'x+1/2, -y+1/2, z-1/2'

loop_
_atom_site_label
_atom_site_type_symbol
_atom_site_fract_x
_atom_site_fract_y
_atom_site_fract_z
_atom_site_U_iso_or_equiv
_atom_site_adp_type
_atom_site_occupancy
_atom_site_symmetry_multiplicity
_atom_site_calc_flag
_atom_site_refinement_flags
_atom_site_disorder_assembly
_atom_site_disorder_group
C1 C 0.00787(15) 0.2944(3) 0.5466(6) 0.0782(14) Uani 1 1 d . . .
H1 H -0.0093 0.3205 0.6107 0.094 Uiso 1 1 calc R . .
H2 H 0.0382 0.2956 0.5864 0.094 Uiso 1 1 calc R . .
C2 C -0.00835(15) 0.2200(3) 0.5410(5) 0.0782(14) Uani 1 1 d . . .
H3 H 0.0086 0.1935 0.6148 0.094 Uiso 1 1 calc R . .
H4 H -0.0388 0.2187 0.5629 0.094 Uiso 1 1 calc R . .
C3 C 0.00412(15) 0.3257(2) 0.3988(6) 0.0738(13) Uani 1 1 d . . .
C4 C 0.03963(15) 0.3321(2) 0.3219(6) 0.0739(14) Uani 1 1 d . . .
H5 H 0.0672 0.3350 0.3720 0.089 Uiso 1 1 calc R . .
C5 C 0.03635(14) 0.3343(2) 0.1754(6) 0.0720(13) Uani 1 1 d . . .
C6 C 0.07361(14) 0.3376(2) 0.0981(6) 0.0718(13) Uani 1 1 d . . .
C7 C 0.10315(14) 0.3421(2) 0.0252(6) 0.0701(13) Uani 1 1 d . . .
C8 C 0.13842(14) 0.3458(2) -0.0632(5) 0.0690(13) Uani 1 1 d . . .
C9 C 0.13427(15) 0.3825(2) -0.1892(6) 0.0726(13) Uani 1 1 d . . .
H6 H 0.1079 0.4047 -0.2153 0.087 Uiso 1 1 calc R . .
C10 C 0.16760(16) 0.3877(3) -0.2784(6) 0.0777(14) Uani 1 1 d . . .
C11 C 0.20484(17) 0.3528(3) -0.2385(6) 0.0876(16) Uani 1 1 d . . .
H7 H 0.2275 0.3536 -0.2997 0.105 Uiso 1 1 calc R . .
C12 C 0.21017(15) 0.3176(3) -0.1161(6) 0.0853(16) Uani 1 1 d . . .
H8 H 0.2364 0.2947 -0.0926 0.102 Uiso 1 1 calc R . .
C13 C 0.17732(15) 0.3145(3) -0.0222(6) 0.0772(14) Uani 1 1 d . . .
C14 C 0.18323(14) 0.2808(3) 0.1102(6) 0.0793(14) Uani 1 1 d . . .
C15 C 0.18695(14) 0.2526(3) 0.2237(7) 0.0798(14) Uani 1 1 d . . .
C16 C 0.18886(15) 0.2236(3) 0.3555(7) 0.0801(14) Uani 1 1 d . . .
C17 C 0.18783(15) 0.1982(3) 0.4696(7) 0.0785(14) Uani 1 1 d . . .
C18 C 0.18166(15) 0.1678(3) 0.6017(6) 0.0729(13) Uani 1 1 d . . .
C19 C 0.21479(16) 0.1509(3) 0.7016(6) 0.0834(15) Uani 1 1 d . . .
H9 H 0.2434 0.1615 0.6833 0.100 Uiso 1 1 calc R . .
C20 C 0.20755(16) 0.1192(3) 0.8260(6) 0.0812(15) Uani 1 1 d . . .
H10 H 0.2313 0.1075 0.8910 0.097 Uiso 1 1 calc R . .
C21 C 0.16669(16) 0.1038(3) 0.8595(5) 0.0770(14) Uani 1 1 d . . .
C22 C 0.13305(16) 0.1213(3) 0.7614(5) 0.0765(14) Uani 1 1 d . . .
H11 H 0.1046 0.1112 0.7824 0.092 Uiso 1 1 calc R . .
C23 C 0.13938(15) 0.1530(2) 0.6336(5) 0.0721(13) Uani 1 1 d . . .
C24 C 0.10381(16) 0.1666(2) 0.5314(6) 0.0724(13) Uani 1 1 d . . .
C25 C 0.07347(15) 0.1746(2) 0.4463(6) 0.0731(13) Uani 1 1 d . . .
C26 C 0.03628(14) 0.1801(2) 0.3474(6) 0.0705(13) Uani 1 1 d . . .
C27 C 0.03976(14) 0.1829(2) 0.1996(6) 0.0700(13) Uani 1 1 d . . .
H12 H 0.0674 0.1804 0.1653 0.084 Uiso 1 1 calc R . .
C28 C -0.00439(15) 0.1893(2) 0.3980(5) 0.0728(13) Uani 1 1 d . . .
C29 C 0.16374(16) 0.4292(3) -0.4147(6) 0.0837(15) Uani 1 1 d . . .
C30 C 0.1968(2) 0.4832(4) -0.4048(9) 0.148(3) Uani 1 1 d . . .
H13 H 0.1944 0.5095 -0.4931 0.222 Uiso 1 1 calc R . .
H14 H 0.2255 0.4633 -0.3910 0.222 Uiso 1 1 calc R . .
H15 H 0.1922 0.5124 -0.3237 0.222 Uiso 1 1 calc R . .
C31 C 0.1657(3) 0.3855(4) -0.5440(8) 0.141(3) Uani 1 1 d . . .
H16 H 0.1633 0.4132 -0.6303 0.212 Uiso 1 1 calc R . .
H17 H 0.1420 0.3534 -0.5482 0.212 Uiso 1 1 calc R . .
H18 H 0.1931 0.3615 -0.5378 0.212 Uiso 1 1 calc R . .
C32 C 0.1185(2) 0.4650(4) -0.4398(9) 0.131(3) Uani 1 1 d . . .
H19 H 0.1173 0.4907 -0.5288 0.197 Uiso 1 1 calc R . .
H20 H 0.1145 0.4951 -0.3597 0.197 Uiso 1 1 calc R . .
H21 H 0.0957 0.4313 -0.4463 0.197 Uiso 1 1 calc R . .
C33 C 0.15755(16) 0.0660(3) 0.9936(5) 0.0810(15) Uani 1 1 d . . .
C34 C 0.1975(2) 0.0517(5) 1.0903(8) 0.153(4) Uani 1 1 d . . .
H22 H 0.2177 0.0259 1.0379 0.230 Uiso 1 1 calc R . .
H23 H 0.1899 0.0261 1.1733 0.230 Uiso 1 1 calc R . .
H24 H 0.2109 0.0939 1.1225 0.230 Uiso 1 1 calc R . .
C35 C 0.1377(3) -0.0024(4) 0.9462(8) 0.132(3) Uani 1 1 d . . .
H25 H 0.1583 -0.0276 0.8942 0.198 Uiso 1 1 calc R . .
H26 H 0.1114 0.0049 0.8840 0.198 Uiso 1 1 calc R . .
H27 H 0.1309 -0.0278 1.0307 0.198 Uiso 1 1 calc R . .
C36 C 0.1256(2) 0.1046(3) 1.0708(7) 0.107(2) Uani 1 1 d . . .
H28 H 0.1195 0.0806 1.1575 0.160 Uiso 1 1 calc R . .
H29 H 0.0991 0.1100 1.0086 0.160 Uiso 1 1 calc R . .
H30 H 0.1375 0.1487 1.0968 0.160 Uiso 1 1 calc R . .
O1 O 0.0077(13) 0.4917(10) -0.058(4) 0.241(18) Uani 0.50 1 d PD A -1
H31 H 0.029(3) 0.526(5) -0.075(11) 0.09(3) Uiso 0.50 1 d PD B -1
H32 H -0.0216(13) 0.490(3) -0.104(6) 0.000(12) Uiso 0.50 1 d PD C -1
O2 O -0.0126(5) 0.5166(9) 0.2930(19) 0.219(9) Uani 0.50 1 d PDU D -2
H33 H -0.0295 0.5182 0.1921 0.263 Uiso 0.50 1 d PD E -2
H34 H 0.0165 0.5190 0.3409 0.263 Uiso 0.50 1 d PD F -2
O3 O 0.0149(13) -0.0049(10) 0.288(2) 0.37(2) Uani 0.50 1 d PDU G -3
H35 H 0.0141 0.0024 0.1798 0.447 Uiso 0.50 1 d PD H -3
H36 H 0.0180 0.0406 0.3297 0.447 Uiso 0.50 1 d PD I -3
O4 O 0.0118(2) 0.0006(7) 0.5007(15) 0.45(3) Uani 0.50 1 d PD J -4
H37 H 0.0160 0.0006 0.6015 0.538 Uiso 0.50 1 d PD K -4
H38 H 0.0163 0.0030 0.4001 0.538 Uiso 0.50 1 d PD L -4

loop_
_atom_site_aniso_label
_atom_site_aniso_U_11
_atom_site_aniso_U_22
_atom_site_aniso_U_33
_atom_site_aniso_U_23
_atom_site_aniso_U_13
_atom_site_aniso_U_12
C1 0.057(3) 0.093(4) 0.086(4) -0.014(3) 0.009(2) -0.009(2)
C2 0.062(3) 0.096(4) 0.077(3) 0.003(3) 0.004(2) -0.011(3)
C3 0.057(3) 0.069(3) 0.097(4) -0.007(3) 0.015(3) -0.002(2)
C4 0.054(3) 0.074(3) 0.094(4) -0.003(3) 0.010(2) -0.005(2)
C5 0.056(3) 0.066(3) 0.094(4) 0.006(3) 0.009(2) 0.005(2)
C6 0.050(2) 0.071(3) 0.096(4) 0.004(3) 0.014(2) 0.001(2)
C7 0.056(3) 0.069(3) 0.086(3) 0.002(2) 0.006(2) -0.002(2)
C8 0.056(3) 0.068(3) 0.083(3) 0.005(3) 0.009(2) -0.005(2)
C9 0.056(3) 0.071(3) 0.091(3) -0.001(3) 0.009(2) -0.002(2)
C10 0.067(3) 0.081(3) 0.085(3) 0.005(3) 0.010(3) -0.006(2)
C11 0.070(3) 0.108(4) 0.086(4) 0.009(3) 0.017(3) 0.004(3)
C12 0.057(3) 0.103(4) 0.098(4) 0.016(3) 0.015(3) 0.017(3)
C13 0.059(3) 0.084(3) 0.089(4) 0.012(3) 0.012(3) 0.005(2)
C14 0.056(3) 0.093(4) 0.091(4) 0.006(3) 0.017(3) 0.006(3)
C15 0.051(3) 0.094(4) 0.095(4) 0.010(3) 0.008(3) 0.003(2)
C16 0.057(3) 0.090(4) 0.093(4) 0.009(3) 0.001(3) -0.003(2)
C17 0.060(3) 0.087(4) 0.087(4) 0.004(3) -0.007(3) -0.003(2)
C18 0.064(3) 0.075(3) 0.079(3) 0.003(3) -0.001(2) 0.000(2)
C19 0.061(3) 0.096(4) 0.091(4) 0.004(3) -0.003(3) 0.002(3)
C20 0.064(3) 0.096(4) 0.081(4) 0.009(3) -0.002(3) 0.011(3)
C21 0.071(3) 0.080(3) 0.078(3) 0.000(3) -0.002(3) 0.015(2)
C22 0.067(3) 0.076(3) 0.085(4) 0.002(3) 0.000(3) 0.004(2)
C23 0.067(3) 0.069(3) 0.080(3) 0.004(3) 0.001(2) 0.005(2)
C24 0.062(3) 0.071(3) 0.083(3) 0.007(2) 0.001(3) 0.002(2)
C25 0.062(3) 0.070(3) 0.086(3) 0.001(3) 0.001(3) -0.002(2)
C26 0.058(3) 0.068(3) 0.084(3) 0.004(2) 0.002(2) -0.002(2)
C27 0.052(2) 0.072(3) 0.085(3) -0.003(2) -0.001(2) 0.007(2)
C28 0.067(3) 0.070(3) 0.081(3) 0.008(3) 0.005(3) -0.007(2)
C29 0.071(3) 0.103(4) 0.078(3) 0.007(3) 0.011(3) -0.010(3)
C30 0.137(6) 0.149(7) 0.153(7) 0.048(6) -0.016(5) -0.048(6)
C31 0.174(8) 0.133(6) 0.118(6) -0.022(5) 0.022(5) -0.012(6)
C32 0.114(5) 0.129(6) 0.150(6) 0.033(5) 0.008(5) 0.010(4)
C33 0.081(3) 0.080(3) 0.081(3) -0.006(3) 0.004(3) 0.015(3)
C34 0.097(5) 0.239(10) 0.127(6) 0.089(6) 0.024(4) 0.059(5)
C35 0.179(7) 0.092(5) 0.128(6) 0.007(4) 0.024(5) 0.006(5)
C36 0.097(4) 0.111(5) 0.113(5) -0.001(4) 0.018(4) 0.014(4)
O1 0.24(3) 0.044(10) 0.42(6) 0.006(15) -0.06(3) 0.010(11)
O2 0.212(16) 0.169(12) 0.270(17) 0.032(12) -0.020(14) 0.001(10)
O3 0.37(3) 0.33(2) 0.42(3) -0.016(18) 0.068(19) 0.055(17)
O4 0.048(8) 0.075(6) 1.22(8) 0.132(16) 0.03(3) -0.003(8)

loop_
_atom_type_symbol
_atom_type_description
_atom_type_scat_dispersion_real
_atom_type_scat_dispersion_imag
_atom_type_scat_source
C C 0.0033 0.0016 'International Tables Vol C Tables 4.2.6.8 and 6.1.1.4'
H H 0.0000 0.0000 'International Tables Vol C Tables 4.2.6.8 and 6.1.1.4'
O O 0.0106 0.0060 'International Tables Vol C Tables 4.2.6.8 and 6.1.1.4'

loop_
_geom_angle_atom_site_label_1
_geom_angle_atom_site_label_2
_geom_angle_atom_site_label_3
_geom_angle
_geom_angle_site_symmetry_1
_geom_angle_site_symmetry_3
C3 C1 C2 111.2(4) . .
C3 C1 H1 109.4 . .
C2 C1 H1 109.4 . .
C3 C1 H2 109.4 . .
C2 C1 H2 109.4 . .
H1 C1 H2 108.0 . .
C28 C2 C1 111.7(4) . .
C28 C2 H3 109.3 . .
C1 C2 H3 109.3 . .
C28 C2 H4 109.3 . .
C1 C2 H4 109.3 . .
H3 C2 H4 107.9 . .
C4 C3 C5 117.4(5) . 2
C4 C3 C1 120.8(4) . .
C5 C3 C1 120.1(4) 2 .
C5 C4 C3 122.2(5) . .
C5 C4 H5 118.9 . .
C3 C4 H5 118.9 . .
C4 C5 C3 118.9(5) . 2
C4 C5 C6 121.1(5) . .
C3 C5 C6 119.6(5) 2 .
C7 C6 C5 175.4(5) . .
C6 C7 C8 178.5(5) . .
C9 C8 C13 119.3(4) . .
C9 C8 C7 119.8(4) . .
C13 C8 C7 120.8(4) . .
C8 C9 C10 122.0(4) . .
C8 C9 H6 119.0 . .
C10 C9 H6 119.0 . .
C11 C10 C9 117.0(5) . .
C11 C10 C29 120.6(5) . .
C9 C10 C29 122.4(5) . .
C12 C11 C10 122.5(5) . .
C12 C11 H7 118.8 . .
C10 C11 H7 118.8 . .
C11 C12 C13 120.9(5) . .
C11 C12 H8 119.6 . .
C13 C12 H8 119.6 . .
C8 C13 C12 118.2(5) . .
C8 C13 C14 120.3(4) . .
C12 C13 C14 121.6(4) . .
C15 C14 C13 178.0(5) . .
C14 C15 C16 175.8(6) . .
C17 C16 C15 175.9(5) . .
C16 C17 C18 173.7(5) . .
C19 C18 C17 123.6(5) . .
C19 C18 C23 117.8(5) . .
C17 C18 C23 118.5(4) . .
C20 C19 C18 121.8(5) . .
C20 C19 H9 119.1 . .
C18 C19 H9 119.1 . .
C19 C20 C21 121.6(5) . .
C19 C20 H10 119.2 . .
C21 C20 H10 119.2 . .
C20 C21 C22 117.3(5) . .
C20 C21 C33 123.0(4) . .
C22 C21 C33 119.6(5) . .
C21 C22 C23 122.4(5) . .
C21 C22 H11 118.8 . .
C23 C22 H11 118.8 . .
C22 C23 C18 119.0(4) . .
C22 C23 C24 120.5(4) . .
C18 C23 C24 120.4(5) . .
C25 C24 C23 176.6(5) . .
C24 C25 C26 176.4(5) . .
C27 C26 C28 118.5(4) . .
C27 C26 C25 121.3(4) . .
C28 C26 C25 120.0(5) . .
C28 C27 C26 122.4(5) 2 .
C28 C27 H12 118.8 2 .
C26 C27 H12 118.8 . .
C27 C28 C26 117.4(5) 2 .
C27 C28 C2 120.9(5) 2 .
C26 C28 C2 120.3(4) . .
C30 C29 C31 113.4(6) . .
C30 C29 C10 109.7(5) . .
C31 C29 C10 110.9(5) . .
C30 C29 C32 106.6(6) . .
C31 C29 C32 103.9(6) . .
C10 C29 C32 112.2(5) . .
C29 C30 H13 109.5 . .
C29 C30 H14 109.5 . .
H13 C30 H14 109.5 . .
C29 C30 H15 109.5 . .
H13 C30 H15 109.5 . .
H14 C30 H15 109.5 . .
C29 C31 H16 109.5 . .
C29 C31 H17 109.5 . .
H16 C31 H17 109.5 . .
C29 C31 H18 109.5 . .
H16 C31 H18 109.5 . .
H17 C31 H18 109.5 . .
C29 C32 H19 109.5 . .
C29 C32 H20 109.5 . .
H19 C32 H20 109.5 . .
C29 C32 H21 109.5 . .
H19 C32 H21 109.5 . .
H20 C32 H21 109.5 . .
C36 C33 C34 111.0(5) . .
C36 C33 C21 108.8(5) . .
C34 C33 C21 112.9(5) . .
C36 C33 C35 109.2(5) . .
C34 C33 C35 107.2(6) . .
C21 C33 C35 107.5(5) . .
C33 C34 H22 109.5 . .
C33 C34 H23 109.5 . .
H22 C34 H23 109.5 . .
C33 C34 H24 109.5 . .
H22 C34 H24 109.5 . .
H23 C34 H24 109.5 . .
C33 C35 H25 109.5 . .
C33 C35 H26 109.5 . .
H25 C35 H26 109.5 . .
C33 C35 H27 109.5 . .
H25 C35 H27 109.5 . .
H26 C35 H27 109.5 . .
C33 C36 H28 109.5 . .
C33 C36 H29 109.5 . .
H28 C36 H29 109.5 . .
C33 C36 H30 109.5 . .
H28 C36 H30 109.5 . .
H29 C36 H30 109.5 . .
H31 O1 H32 125(9) . .
H33 O2 H34 142(2) . .
H35 O3 H36 104.6(19) . .
H35 O3 H38 163(2) . .
H36 O3 H38 58.6(9) . .
H37 O4 H38 163.2(9) . .

loop_
_geom_bond_atom_site_label_1
_geom_bond_atom_site_label_2
_geom_bond_distance
_geom_bond_site_symmetry_2
C1 C3 1.520(8) .
C1 C2 1.574(7) .
C1 H1 0.9900 .
C1 H2 0.9900 .
C2 C28 1.492(7) .
C2 H3 0.9900 .
C2 H4 0.9900 .
C3 C4 1.381(7) .
C3 C5 1.403(7) 2
C4 C5 1.372(7) .
C4 H5 0.9500 .
C5 C3 1.403(7) 2
C5 C6 1.426(7) .
C6 C7 1.199(6) .
C7 C8 1.437(7) .
C8 C9 1.390(7) .
C8 C13 1.393(7) .
C9 C10 1.395(7) .
C9 H6 0.9500 .
C10 C11 1.383(7) .
C10 C29 1.523(7) .
C11 C12 1.346(7) .
C11 H7 0.9500 .
C12 C13 1.410(7) .
C12 H8 0.9500 .
C13 C14 1.414(8) .
C14 C15 1.204(7) .
C15 C16 1.364(9) .
C16 C17 1.189(7) .
C17 C18 1.411(8) .
C18 C19 1.380(7) .
C18 C23 1.412(7) .
C19 C20 1.365(7) .
C19 H9 0.9500 .
C20 C21 1.376(7) .
C20 H10 0.9500 .
C21 C22 1.384(7) .
C21 C33 1.518(8) .
C22 C23 1.387(7) .
C22 H11 0.9500 .
C23 C24 1.433(7) .
C24 C25 1.199(6) .
C25 C26 1.431(7) .
C26 C27 1.403(7) .
C26 C28 1.407(7) .
C27 C28 1.382(7) 2
C27 H12 0.9500 .
C28 C27 1.382(7) 2
C29 C30 1.495(9) .
C29 C31 1.502(9) .
C29 C32 1.586(9) .
C30 H13 0.9800 .
C30 H14 0.9800 .
C30 H15 0.9800 .
C31 H16 0.9800 .
C31 H17 0.9800 .
C31 H18 0.9800 .
C32 H19 0.9800 .
C32 H20 0.9800 .
C32 H21 0.9800 .
C33 C36 1.498(8) .
C33 C34 1.510(8) .
C33 C35 1.554(9) .
C34 H22 0.9800 .
C34 H23 0.9800 .
C34 H24 0.9800 .
C35 H25 0.9800 .
C35 H26 0.9800 .
C35 H27 0.9800 .
C36 H28 0.9800 .
C36 H29 0.9800 .
C36 H30 0.9800 .
O1 H31 0.96(2) .
O1 H32 0.979(19) .
O2 H33 1.045(15) .
O2 H34 0.981(14) .
O3 H35 1.026(19) .
O3 H36 0.994(18) .
O3 H38 1.061(18) .
O4 H37 0.945(14) .
O4 H38 0.969(14) .

loop_
_geom_torsion_atom_site_label_1
_geom_torsion_atom_site_label_2
_geom_torsion_atom_site_label_3
_geom_torsion_atom_site_label_4
_geom_torsion
_geom_torsion_site_symmetry_1
_geom_torsion_site_symmetry_4
C3 C1 C2 C28 25.8(6) . .
C2 C1 C3 C4 -101.2(5) . .
C2 C1 C3 C5 63.8(6) . 2
C5 C3 C4 C5 -11.8(6) 2 .
C1 C3 C4 C5 153.5(5) . .
C3 C4 C5 C3 -4.0(7) . 2
C3 C4 C5 C6 -176.9(5) . .
C4 C5 C6 C7 -159(7) . .
C3 C5 C6 C7 29(7) 2 .
C5 C6 C7 C8 -97(21) . .
C6 C7 C8 C9 110(20) . .
C6 C7 C8 C13 -71(20) . .
C13 C8 C9 C10 1.7(8) . .
C7 C8 C9 C10 179.8(5) . .
C8 C9 C10 C11 2.0(8) . .
C8 C9 C10 C29 -178.4(5) . .
C9 C10 C11 C12 -3.1(8) . .
C29 C10 C11 C12 177.3(5) . .
C10 C11 C12 C13 0.5(9) . .
C9 C8 C13 C12 -4.3(7) . .
C7 C8 C13 C12 177.6(5) . .
C9 C8 C13 C14 175.6(5) . .
C7 C8 C13 C14 -2.6(8) . .
C11 C12 C13 C8 3.3(8) . .
C11 C12 C13 C14 -176.5(6) . .
C8 C13 C14 C15 5(18) . .
C12 C13 C14 C15 -175(100) . .
C13 C14 C15 C16 -30(24) . .
C14 C15 C16 C17 47(15) . .
C15 C16 C17 C18 3(13) . .
C16 C17 C18 C19 179(100) . .
C16 C17 C18 C23 -1(6) . .
C17 C18 C19 C20 -177.5(5) . .
C23 C18 C19 C20 1.7(8) . .
C18 C19 C20 C21 -1.4(9) . .
C19 C20 C21 C22 0.4(8) . .
C19 C20 C21 C33 177.2(5) . .
C20 C21 C22 C23 0.1(8) . .
C33 C21 C22 C23 -176.8(5) . .
C21 C22 C23 C18 0.3(8) . .
C21 C22 C23 C24 176.3(5) . .
C19 C18 C23 C22 -1.2(7) . .
C17 C18 C23 C22 178.1(5) . .
C19 C18 C23 C24 -177.1(5) . .
C17 C18 C23 C24 2.1(7) . .
C22 C23 C24 C25 -52(9) . .
C18 C23 C24 C25 124(9) . .
C23 C24 C25 C26 14(16) . .
C24 C25 C26 C27 -117(9) . .
C24 C25 C26 C28 70(9) . .
C28 C26 C27 C28 -5.0(6) . 2
C25 C26 C27 C28 -179.0(5) . 2
C27 C26 C28 C27 16.7(6) . 2
C25 C26 C28 C27 -169.3(4) . 2
C27 C26 C28 C2 -149.4(5) . .
C25 C26 C28 C2 24.6(7) . .
C1 C2 C28 C27 -101.4(5) . 2
C1 C2 C28 C26 64.2(6) . .
C11 C10 C29 C30 -61.6(8) . .
C9 C10 C29 C30 118.8(6) . .
C11 C10 C29 C31 64.4(7) . .
C9 C10 C29 C31 -115.1(6) . .
C11 C10 C29 C32 -180.0(6) . .
C9 C10 C29 C32 0.5(8) . .
C20 C21 C33 C36 127.9(6) . .
C22 C21 C33 C36 -55.3(7) . .
C20 C21 C33 C34 4.2(8) . .
C22 C21 C33 C34 -179.1(6) . .
C20 C21 C33 C35 -113.9(6) . .
C22 C21 C33 C35 62.8(6) . .

loop_
_cod_changelog_entry_id
_cod_changelog_entry_author
_cod_changelog_entry_date
_cod_changelog_entry_text
1 'Vaitkus, Antanas' 2022-05-07T06:19:00+03:00
;
 Replaced the '&#x009D;' sequences with backslash symbols ('\')
 in multiple data values.
;
